data_7201597
loop_
_publ_author_name
'Kelly, Niamh R.'
'Goetz, Sandrine'
'Batten, Stuart R.'
'Kruger, Paul E.'

_publ_section_title
;
 Coordination behaviour and network formation with
 4,4&#x2032;,6,6&#x2032;-tetracarboxy-2,2&#x2032;-bipyridine and
 4,4&#x2032;-dicarboxy-2,2&#x2032;-bipyridine ligands with rare and
 alkaline earth metals
;
_journal_issue 1
_journal_name_full CrystEngComm
_journal_page_first 68
_journal_paper_doi 10.1039/b711469a
_journal_volume 10
_journal_year 2008
_chemical_formula_sum 'C12 H6 Ba N2 O5'
_chemical_formula_weight 395.53
_chemical_name_common 1
_chemical_name_systematic
;
?
;
_space_group_IT_number 14
_symmetry_cell_setting monoclinic
_symmetry_space_group_name_Hall '-P 2ybc'
_symmetry_space_group_name_H-M 'P 1 21/c 1'
_atom_sites_solution_hydrogens geom
_atom_sites_solution_primary direct
_atom_sites_solution_secondary difmap
_audit_creation_method SHELXL-97
_cell_angle_alpha 90.00
_cell_angle_beta 107.827(3)
_cell_angle_gamma 90.00
_cell_formula_units_Z 4
_cell_length_a 9.6960(10)
_cell_length_b 19.2410(19)
_cell_length_c 7.2146(7)
_cell_measurement_temperature 153(2)
_cell_volume 1281.3(2)
_computing_cell_refinement 'Bruker SMART'
_computing_data_collection 'Bruker SMART'
_computing_data_reduction 'Bruker SAINT'
_computing_molecular_graphics 'Bruker SHELXTL'
_computing_publication_material 'Bruker SHELXTL'
_computing_structure_refinement 'SHELXTL version 5.1 (Sheldrick, 1998)'
_computing_structure_solution 'SHELXTL version 5.1 (Sheldrick, 1998)'
_diffrn_ambient_temperature 153(2)
_diffrn_measured_fraction_theta_full 1.000
_diffrn_measured_fraction_theta_max 1.000
_diffrn_measurement_device_type 'Bruker SMART APEX CCD'
_diffrn_measurement_method 'omega scans'
_diffrn_radiation_monochromator graphite
_diffrn_radiation_source 'fine-focus sealed tube'
_diffrn_radiation_type MoK\a
_diffrn_radiation_wavelength 0.71073
_diffrn_reflns_av_R_equivalents 0.0000
_diffrn_reflns_av_sigmaI/netI 0.0265
_diffrn_reflns_limit_h_max 11
_diffrn_reflns_limit_h_min 0
_diffrn_reflns_limit_k_max 0
_diffrn_reflns_limit_k_min -23
_diffrn_reflns_limit_l_max 8
_diffrn_reflns_limit_l_min -8
_diffrn_reflns_number 4782
_diffrn_reflns_theta_full 26.00
_diffrn_reflns_theta_max 26.00
_diffrn_reflns_theta_min 2.12
_exptl_absorpt_coefficient_mu 3.120
_exptl_absorpt_correction_T_max 1.0000
_exptl_absorpt_correction_T_min 0.7684
_exptl_absorpt_correction_type empirical
_exptl_absorpt_process_details TWINABS
_exptl_crystal_colour 'pale yellow'
_exptl_crystal_density_diffrn 2.050
_exptl_crystal_density_method 'not measured'
_exptl_crystal_description plate
_exptl_crystal_F_000 752
_exptl_crystal_size_max 0.14
_exptl_crystal_size_mid 0.14
_exptl_crystal_size_min 0.04
_refine_diff_density_max 3.504
_refine_diff_density_min -2.306
_refine_diff_density_rms 0.227
_refine_ls_extinction_method none
_refine_ls_goodness_of_fit_ref 1.082
_refine_ls_hydrogen_treatment constr
_refine_ls_matrix_type full
_refine_ls_number_parameters 184
_refine_ls_number_reflns 4782
_refine_ls_number_restraints 0
_refine_ls_restrained_S_all 1.082
_refine_ls_R_factor_all 0.0746
_refine_ls_R_factor_gt 0.0694
_refine_ls_shift/su_max 0.000
_refine_ls_shift/su_mean 0.000
_refine_ls_structure_factor_coef Fsqd
_refine_ls_weighting_details 'calc w=1/[\s^2^(Fo^2^)+(0.1163P)^2^+13.1489P] where P=(Fo^2^+2Fc^2^)/3'
_refine_ls_weighting_scheme calc
_refine_ls_wR_factor_gt 0.1825
_refine_ls_wR_factor_ref 0.1864
_reflns_number_gt 4292
_reflns_number_total 4782
_reflns_threshold_expression >2sigma(I)
_cod_data_source_file b711469a.txt
_cod_data_source_block 7
_cod_depositor_comments
;
The following automatic conversions were performed:
'_symmetry_cell_setting' value 'Monoclinic' changed to 'monoclinic'
according to '/home/saulius/struct/CIF-dictionaries/cif_core.dic'
dictionary named 'cif_core.dic' version 2.4.1 from 2010-06-29.

Automatic conversion script
Id: cif_fix_enum 1527 2010-12-29 10:47:43Z saulius 
;
_cod_original_sg_symbol_H-M P2(1)/C
_cod_database_code 7201597

loop_
_symmetry_equiv_pos_as_xyz
'x, y, z'
'-x, y+1/2, -z+1/2'
'-x, -y, -z'
'x, -y-1/2, z-1/2'

loop_
_atom_site_label
_atom_site_type_symbol
_atom_site_fract_x
_atom_site_fract_y
_atom_site_fract_z
_atom_site_U_iso_or_equiv
_atom_site_adp_type
_atom_site_occupancy
_atom_site_symmetry_multiplicity
_atom_site_calc_flag
_atom_site_refinement_flags
_atom_site_disorder_assembly
_atom_site_disorder_group
Ba1 Ba -0.29584(4) 0.190580(18) 0.88769(6) 0.01294(18) Uani 1 1 d . . .
N2 N -0.4423(7) 0.0590(3) 0.7974(9) 0.0161(13) Uani 1 1 d . . .
C6 C -0.5792(8) 0.0492(3) 0.6783(11) 0.0151(14) Uani 1 1 d . . .
C5 C -0.6685(8) 0.1131(4) 0.6160(12) 0.0173(15) Uani 1 1 d . . .
C10 C -0.3634(8) 0.0035(4) 0.8717(12) 0.0184(15) Uani 1 1 d . . .
H10A H -0.2669 0.0105 0.9530 0.022 Uiso 1 1 calc R . .
N1 N -0.6107(7) 0.1720(3) 0.7100(10) 0.0170(13) Uani 1 1 d . . .
C9 C -0.4145(8) -0.0642(4) 0.8368(12) 0.0192(16) Uani 1 1 d . . .
H9A H -0.3563 -0.1023 0.8989 0.023 Uiso 1 1 calc R . .
C2 C -0.8313(8) 0.2312(4) 0.5397(12) 0.0226(17) Uani 1 1 d . . .
H2A H -0.8857 0.2731 0.5191 0.027 Uiso 1 1 calc R . .
C1 C -0.6945(8) 0.2288(4) 0.6697(13) 0.0222(17) Uani 1 1 d . . .
H1A H -0.6563 0.2705 0.7361 0.027 Uiso 1 1 calc R . .
C4 C -0.8060(9) 0.1115(4) 0.4788(13) 0.0262(18) Uani 1 1 d . . .
H4A H -0.8428 0.0695 0.4132 0.031 Uiso 1 1 calc R . .
C3 C -0.8884(9) 0.1715(4) 0.4392(13) 0.0233(17) Uani 1 1 d . . .
C8 C -0.5517(7) -0.0748(4) 0.7100(10) 0.0141(14) Uani 1 1 d . . .
C7 C -0.6343(8) -0.0178(4) 0.6293(11) 0.0150(14) Uani 1 1 d . . .
H7A H -0.7286 -0.0239 0.5404 0.018 Uiso 1 1 calc R . .
C11 C -1.0417(9) 0.1734(5) 0.2890(15) 0.031(2) Uani 1 1 d . . .
O1 O -1.1017(6) 0.2300(3) 0.2598(8) 0.0245(12) Uani 1 1 d . . .
O2 O -1.0705(14) 0.1226(7) 0.168(2) 0.029(3) Uiso 0.50 1 d P . .
O2' O -1.1040(13) 0.1145(6) 0.2392(19) 0.026(3) Uiso 0.50 1 d P . .
C12 C -0.6078(8) -0.1482(4) 0.6690(11) 0.0173(15) Uani 1 1 d . . .
O4 O -0.5836(6) -0.1881(2) 0.8138(8) 0.0168(12) Uani 1 1 d . . .
O3 O -0.6711(7) -0.1650(3) 0.4971(8) 0.0258(13) Uani 1 1 d . . .
O2W O -0.023(3) -0.0666(16) 1.203(5) 0.063(8) Uiso 0.30 1 d P . .
O2W' O -0.002(3) -0.0243(14) 1.043(4) 0.058(7) Uiso 0.30 1 d P . .
O1W O -0.061(3) 0.1107(15) 0.846(4) 0.085(8) Uiso 0.40 1 d P . .

loop_
_atom_site_aniso_label
_atom_site_aniso_U_11
_atom_site_aniso_U_22
_atom_site_aniso_U_33
_atom_site_aniso_U_23
_atom_site_aniso_U_13
_atom_site_aniso_U_12
Ba1 0.0148(3) 0.0092(2) 0.0127(3) -0.00118(15) 0.0011(2) -0.00189(14)
N2 0.018(3) 0.011(3) 0.018(3) -0.004(2) 0.004(3) 0.000(2)
C6 0.018(3) 0.009(3) 0.018(4) -0.001(3) 0.004(3) -0.004(3)
C5 0.016(3) 0.015(3) 0.020(4) -0.002(3) 0.006(3) 0.001(3)
C10 0.016(3) 0.018(3) 0.020(4) -0.002(3) 0.004(3) 0.001(3)
N1 0.014(3) 0.015(3) 0.020(3) 0.002(3) 0.002(3) -0.001(2)
C9 0.019(4) 0.012(3) 0.026(4) 0.005(3) 0.005(3) 0.004(3)
C2 0.019(4) 0.016(4) 0.029(5) 0.003(3) 0.003(3) 0.006(3)
C1 0.019(4) 0.011(3) 0.033(5) -0.004(3) 0.002(3) 0.002(3)
C4 0.030(4) 0.014(4) 0.026(4) -0.004(3) -0.005(4) 0.006(3)
C3 0.020(4) 0.017(4) 0.029(5) 0.001(3) 0.001(4) 0.006(3)
C8 0.014(3) 0.018(3) 0.012(3) 0.000(3) 0.006(3) 0.000(3)
C7 0.015(3) 0.013(3) 0.015(4) -0.005(3) 0.001(3) 0.002(3)
C11 0.022(4) 0.019(4) 0.039(6) 0.000(4) -0.012(4) 0.009(3)
O1 0.020(3) 0.032(3) 0.017(3) -0.002(2) 0.000(2) 0.003(2)
C12 0.021(4) 0.016(3) 0.015(4) 0.000(3) 0.005(3) 0.003(3)
O4 0.025(3) 0.014(3) 0.011(3) 0.0014(19) 0.006(2) 0.002(2)
O3 0.046(4) 0.012(2) 0.018(3) -0.005(2) 0.007(3) -0.012(2)

loop_
_atom_type_symbol
_atom_type_description
_atom_type_scat_dispersion_real
_atom_type_scat_dispersion_imag
_atom_type_scat_source
C C 0.0033 0.0016 'International Tables Vol C Tables 4.2.6.8 and 6.1.1.4'
H H 0.0000 0.0000 'International Tables Vol C Tables 4.2.6.8 and 6.1.1.4'
N N 0.0061 0.0033 'International Tables Vol C Tables 4.2.6.8 and 6.1.1.4'
O O 0.0106 0.0060 'International Tables Vol C Tables 4.2.6.8 and 6.1.1.4'
Ba Ba -0.3244 2.2819 'International Tables Vol C Tables 4.2.6.8 and 6.1.1.4'

loop_
_geom_angle_atom_site_label_1
_geom_angle_atom_site_label_2
_geom_angle_atom_site_label_3
_geom_angle
_geom_angle_site_symmetry_1
_geom_angle_site_symmetry_3
_geom_angle_publ_flag
O3 Ba1 O4 147.70(17) 3_456 3_457 ?
O3 Ba1 O1 69.21(17) 3_456 4_666 ?
O4 Ba1 O1 139.49(16) 3_457 4_666 ?
O3 Ba1 O4 73.96(16) 3_456 2_456 ?
O4 Ba1 O4 102.17(15) 3_457 2_456 ?
O1 Ba1 O4 65.77(16) 4_666 2_456 ?
O3 Ba1 O1W 69.2(6) 3_456 . ?
O4 Ba1 O1W 128.3(6) 3_457 . ?
O1 Ba1 O1W 67.6(6) 4_666 . ?
O4 Ba1 O1W 128.0(6) 2_456 . ?
O3 Ba1 O1 146.66(18) 3_456 1_656 ?
O4 Ba1 O1 65.52(17) 3_457 1_656 ?
O1 Ba1 O1 81.32(13) 4_666 1_656 ?
O4 Ba1 O1 108.33(16) 2_456 1_656 ?
O1W Ba1 O1 85.6(6) . 1_656 ?
O3 Ba1 N2 73.53(17) 3_456 . ?
O4 Ba1 N2 82.12(17) 3_457 . ?
O1 Ba1 N2 137.98(18) 4_666 . ?
O4 Ba1 N2 121.05(17) 2_456 . ?
O1W Ba1 N2 81.7(6) . . ?
O1 Ba1 N2 125.51(18) 1_656 . ?
O3 Ba1 O2 118.1(3) 3_456 1_656 ?
O4 Ba1 O2 81.4(3) 3_457 1_656 ?
O1 Ba1 O2 92.2(3) 4_666 1_656 ?
O4 Ba1 O2 150.4(3) 2_456 1_656 ?
O1W Ba1 O2 49.4(7) . 1_656 ?
O1 Ba1 O2 46.0(3) 1_656 1_656 ?
N2 Ba1 O2 88.5(3) . 1_656 ?
O3 Ba1 O3 117.78(16) 3_456 2_456 ?
O4 Ba1 O3 71.72(15) 3_457 2_456 ?
O1 Ba1 O3 73.69(18) 4_666 2_456 ?
O4 Ba1 O3 45.41(15) 2_456 2_456 ?
O1W Ba1 O3 134.5(6) . 2_456 ?
O1 Ba1 O3 65.40(16) 1_656 2_456 ?
N2 Ba1 O3 143.58(17) . 2_456 ?
O2 Ba1 O3 111.4(3) 1_656 2_456 ?
O3 Ba1 N1 75.72(19) 3_456 . ?
O4 Ba1 N1 72.92(18) 3_457 . ?
O1 Ba1 N1 129.49(17) 4_666 . ?
O4 Ba1 N1 70.41(17) 2_456 . ?
O1W Ba1 N1 130.2(6) . . ?
O1 Ba1 N1 137.23(18) 1_656 . ?
N2 Ba1 N1 54.64(17) . . ?
O2 Ba1 N1 137.0(3) 1_656 . ?
O3 Ba1 N1 92.84(18) 2_456 . ?
O3 Ba1 O2' 127.9(3) 3_456 1_656 ?
O4 Ba1 O2' 68.5(3) 3_457 1_656 ?
O1 Ba1 O2' 103.8(3) 4_666 1_656 ?
O4 Ba1 O2' 152.6(3) 2_456 1_656 ?
O1W Ba1 O2' 61.2(6) . 1_656 ?
O1 Ba1 O2' 44.3(3) 1_656 1_656 ?
N2 Ba1 O2' 84.2(3) . 1_656 ?
O2 Ba1 O2' 13.2(3) 1_656 1_656 ?
O3 Ba1 O2' 108.2(3) 2_456 1_656 ?
N1 Ba1 O2' 126.5(3) . 1_656 ?
O3 Ba1 C11 135.9(2) 3_456 1_656 ?
O4 Ba1 C11 71.5(2) 3_457 1_656 ?
O1 Ba1 C11 86.8(2) 4_666 1_656 ?
O4 Ba1 C11 129.67(19) 2_456 1_656 ?
O1W Ba1 C11 67.5(6) . 1_656 ?
O1 Ba1 C11 22.4(2) 1_656 1_656 ?
N2 Ba1 C11 107.7(2) . 1_656 ?
O2 Ba1 C11 23.6(3) 1_656 1_656 ?
O3 Ba1 C11 87.8(2) 2_456 1_656 ?
N1 Ba1 C11 142.2(2) . 1_656 ?
O2' Ba1 C11 23.6(3) 1_656 1_656 ?
C10 N2 C6 118.5(6) . . ?
C10 N2 Ba1 115.6(5) . . ?
C6 N2 Ba1 125.8(5) . . ?
N2 C6 C7 120.8(7) . . ?
N2 C6 C5 116.3(6) . . ?
C7 C6 C5 122.8(6) . . ?
N1 C5 C4 122.3(7) . . ?
N1 C5 C6 115.2(6) . . ?
C4 C5 C6 122.4(6) . . ?
N2 C10 C9 123.5(7) . . ?
C1 N1 C5 116.4(6) . . ?
C1 N1 Ba1 118.3(5) . . ?
C5 N1 Ba1 122.4(5) . . ?
C8 C9 C10 118.5(7) . . ?
C1 C2 C3 118.6(7) . . ?
N1 C1 C2 124.9(7) . . ?
C3 C4 C5 119.6(7) . . ?
C2 C3 C4 118.2(7) . . ?
C2 C3 C11 119.4(7) . . ?
C4 C3 C11 122.3(7) . . ?
C9 C8 C7 118.7(7) . . ?
C9 C8 C12 119.0(6) . . ?
C7 C8 C12 122.3(6) . . ?
C8 C7 C6 120.0(7) . . ?
O1 C11 O2 124.6(9) . . ?
O1 C11 O2' 125.4(9) . . ?
O1 C11 C3 116.6(8) . . ?
O2 C11 C3 114.8(9) . . ?
O2' C11 C3 116.3(8) . . ?
O1 C11 Ba1 63.7(5) . 1_454 ?
O2 C11 Ba1 61.0(7) . 1_454 ?
O2' C11 Ba1 70.8(7) . 1_454 ?
C3 C11 Ba1 161.1(7) . 1_454 ?
C11 O1 Ba1 139.9(6) . 4_465 ?
C11 O1 Ba1 93.9(5) . 1_454 ?
Ba1 O1 Ba1 97.96(17) 4_465 1_454 ?
O2' O2 C11 74.0(17) . . ?
O2' O2 Ba1 101.5(16) . 1_454 ?
C11 O2 Ba1 95.5(7) . 1_454 ?
O2 O2' C11 74.1(17) . . ?
O2 O2' Ba1 65.3(15) . 1_454 ?
C11 O2' Ba1 85.6(7) . 1_454 ?
O3 C12 O4 125.3(7) . . ?
O3 C12 C8 118.4(7) . . ?
O4 C12 C8 116.3(6) . . ?
O3 C12 Ba1 65.8(4) . 2_446 ?
O4 C12 Ba1 59.6(4) . 2_446 ?
C8 C12 Ba1 175.1(5) . 2_446 ?
C12 O4 Ba1 130.2(5) . 3_457 ?
C12 O4 Ba1 97.7(4) . 2_446 ?
Ba1 O4 Ba1 100.46(17) 3_457 2_446 ?
C12 O3 Ba1 157.5(6) . 3_456 ?
C12 O3 Ba1 91.5(4) . 2_446 ?
Ba1 O3 Ba1 97.33(16) 3_456 2_446 ?
O1W O2W O2W' 84(2) 3_557 . ?
O2W' O2W' O2W 157(4) 3_557 . ?
O2W O1W Ba1 167(2) 3_557 . ?

loop_
_geom_bond_atom_site_label_1
_geom_bond_atom_site_label_2
_geom_bond_distance
_geom_bond_site_symmetry_2
_geom_bond_publ_flag
Ba1 O3 2.740(6) 3_456 ?
Ba1 O4 2.747(6) 3_457 ?
Ba1 O1 2.792(6) 4_666 ?
Ba1 O4 2.809(5) 2_456 ?
Ba1 O1W 2.83(3) . ?
Ba1 O1 2.869(6) 1_656 ?
Ba1 N2 2.878(6) . ?
Ba1 O2 2.804(13) 1_656 ?
Ba1 O3 2.945(5) 2_456 ?
Ba1 N1 2.949(6) . ?
Ba1 O2' 3.024(12) 1_656 ?
Ba1 C11 3.193(9) 1_656 ?
N2 C10 1.327(10) . ?
N2 C6 1.355(10) . ?
C6 C7 1.399(9) . ?
C6 C5 1.491(10) . ?
C5 N1 1.350(10) . ?
C5 C4 1.397(11) . ?
C10 C9 1.389(10) . ?
N1 C1 1.340(10) . ?
C9 C8 1.380(10) . ?
C2 C1 1.371(11) . ?
C2 C3 1.382(11) . ?
C4 C3 1.382(11) . ?
C3 C11 1.549(11) . ?
C8 C7 1.378(10) . ?
C8 C12 1.511(10) . ?
C11 O1 1.221(10) . ?
C11 O2 1.283(16) . ?
C11 O2' 1.283(15) . ?
C11 Ba1 3.193(9) 1_454 ?
O1 Ba1 2.792(6) 4_465 ?
O1 Ba1 2.869(6) 1_454 ?
O2 O2' 0.705(15) . ?
O2 Ba1 2.804(13) 1_454 ?
O2' Ba1 3.024(12) 1_454 ?
C12 O3 1.246(9) . ?
C12 O4 1.258(9) . ?
C12 Ba1 3.229(7) 2_446 ?
O4 Ba1 2.747(5) 3_457 ?
O4 Ba1 2.809(5) 2_446 ?
O3 Ba1 2.740(6) 3_456 ?
O3 Ba1 2.945(5) 2_446 ?
O2W O1W 1.30(4) 3_557 ?
O2W O2W' 1.48(4) . ?
O2W' O2W' 1.13(5) 3_557 ?
O1W O2W 1.30(4) 3_557 ?

loop_
_geom_torsion_atom_site_label_1
_geom_torsion_atom_site_label_2
_geom_torsion_atom_site_label_3
_geom_torsion_atom_site_label_4
_geom_torsion
_geom_torsion_site_symmetry_1
_geom_torsion_site_symmetry_2
_geom_torsion_site_symmetry_3
_geom_torsion_site_symmetry_4
_geom_torsion_publ_flag
O3 Ba1 N2 C10 107.6(6) 3_456 . . . ?
O4 Ba1 N2 C10 -93.8(6) 3_457 . . . ?
O1 Ba1 N2 C10 79.4(6) 4_666 . . . ?
O4 Ba1 N2 C10 166.7(5) 2_456 . . . ?
O1W Ba1 N2 C10 36.9(8) . . . . ?
O1 Ba1 N2 C10 -41.6(6) 1_656 . . . ?
O2 Ba1 N2 C10 -12.3(6) 1_656 . . . ?
O3 Ba1 N2 C10 -137.7(5) 2_456 . . . ?
N1 Ba1 N2 C10 -168.4(6) . . . . ?
O2' Ba1 N2 C10 -24.8(6) 1_656 . . . ?
C11 Ba1 N2 C10 -26.2(6) 1_656 . . . ?
O3 Ba1 N2 C6 -68.1(6) 3_456 . . . ?
O4 Ba1 N2 C6 90.4(6) 3_457 . . . ?
O1 Ba1 N2 C6 -96.4(6) 4_666 . . . ?
O4 Ba1 N2 C6 -9.1(7) 2_456 . . . ?
O1W Ba1 N2 C6 -138.8(9) . . . . ?
O1 Ba1 N2 C6 142.6(6) 1_656 . . . ?
O2 Ba1 N2 C6 172.0(7) 1_656 . . . ?
O3 Ba1 N2 C6 46.6(8) 2_456 . . . ?
N1 Ba1 N2 C6 15.8(6) . . . . ?
O2' Ba1 N2 C6 159.5(7) 1_656 . . . ?
C11 Ba1 N2 C6 158.1(6) 1_656 . . . ?
C10 N2 C6 C7 -2.2(12) . . . . ?
Ba1 N2 C6 C7 173.4(5) . . . . ?
C10 N2 C6 C5 173.7(7) . . . . ?
Ba1 N2 C6 C5 -10.7(10) . . . . ?
N2 C6 C5 N1 -10.2(11) . . . . ?
C7 C6 C5 N1 165.6(7) . . . . ?
N2 C6 C5 C4 173.6(8) . . . . ?
C7 C6 C5 C4 -10.5(13) . . . . ?
C6 N2 C10 C9 -1.3(12) . . . . ?
Ba1 N2 C10 C9 -177.3(6) . . . . ?
C4 C5 N1 C1 2.1(12) . . . . ?
C6 C5 N1 C1 -174.0(7) . . . . ?
C4 C5 N1 Ba1 -157.9(7) . . . . ?
C6 C5 N1 Ba1 25.9(9) . . . . ?
O3 Ba1 N1 C1 -101.3(6) 3_456 . . . ?
O4 Ba1 N1 C1 86.5(6) 3_457 . . . ?
O1 Ba1 N1 C1 -54.5(7) 4_666 . . . ?
O4 Ba1 N1 C1 -23.6(6) 2_456 . . . ?
O1W Ba1 N1 C1 -147.4(9) . . . . ?
O1 Ba1 N1 C1 72.6(7) 1_656 . . . ?
N2 Ba1 N1 C1 178.9(7) . . . . ?
O2 Ba1 N1 C1 142.6(7) 1_656 . . . ?
O3 Ba1 N1 C1 16.6(6) 2_456 . . . ?
O2' Ba1 N1 C1 131.8(6) 1_656 . . . ?
C11 Ba1 N1 C1 106.7(6) 1_656 . . . ?
O3 Ba1 N1 C5 58.3(6) 3_456 . . . ?
O4 Ba1 N1 C5 -113.8(6) 3_457 . . . ?
O1 Ba1 N1 C5 105.2(6) 4_666 . . . ?
O4 Ba1 N1 C5 136.1(6) 2_456 . . . ?
O1W Ba1 N1 C5 12.3(10) . . . . ?
O1 Ba1 N1 C5 -127.8(6) 1_656 . . . ?
N2 Ba1 N1 C5 -21.4(6) . . . . ?
O2 Ba1 N1 C5 -57.7(8) 1_656 . . . ?
O3 Ba1 N1 C5 176.3(6) 2_456 . . . ?
O2' Ba1 N1 C5 -68.5(7) 1_656 . . . ?
C11 Ba1 N1 C5 -93.6(7) 1_656 . . . ?
N2 C10 C9 C8 3.7(13) . . . . ?
C5 N1 C1 C2 -1.0(13) . . . . ?
Ba1 N1 C1 C2 159.9(7) . . . . ?
C3 C2 C1 N1 -0.9(14) . . . . ?
N1 C5 C4 C3 -1.3(14) . . . . ?
C6 C5 C4 C3 174.6(8) . . . . ?
C1 C2 C3 C4 1.8(13) . . . . ?
C1 C2 C3 C11 -178.9(9) . . . . ?
C5 C4 C3 C2 -0.7(14) . . . . ?
C5 C4 C3 C11 180.0(9) . . . . ?
C10 C9 C8 C7 -2.5(12) . . . . ?
C10 C9 C8 C12 179.3(7) . . . . ?
C9 C8 C7 C6 -0.8(11) . . . . ?
C12 C8 C7 C6 177.4(7) . . . . ?
N2 C6 C7 C8 3.2(12) . . . . ?
C5 C6 C7 C8 -172.4(7) . . . . ?
C2 C3 C11 O1 3.8(14) . . . . ?
C4 C3 C11 O1 -176.9(9) . . . . ?
C2 C3 C11 O2 162.4(11) . . . . ?
C4 C3 C11 O2 -18.3(16) . . . . ?
C2 C3 C11 O2' -162.2(11) . . . . ?
C4 C3 C11 O2' 17.1(16) . . . . ?
C2 C3 C11 Ba1 89.8(19) . . . 1_454 ?
C4 C3 C11 Ba1 -90.9(19) . . . 1_454 ?
O2 C11 O1 Ba1 109.7(13) . . . 4_465 ?
O2' C11 O1 Ba1 70.6(16) . . . 4_465 ?
C3 C11 O1 Ba1 -93.9(11) . . . 4_465 ?
Ba1 C11 O1 Ba1 107.2(7) 1_454 . . 4_465 ?
O2 C11 O1 Ba1 2.5(13) . . . 1_454 ?
O2' C11 O1 Ba1 -36.7(13) . . . 1_454 ?
C3 C11 O1 Ba1 158.8(8) . . . 1_454 ?
O1 C11 O2 O2' -103.0(18) . . . . ?
C3 C11 O2 O2' 100.4(17) . . . . ?
Ba1 C11 O2 O2' -100.4(16) 1_454 . . . ?
O1 C11 O2 Ba1 -2.6(13) . . . 1_454 ?
O2' C11 O2 Ba1 100.4(16) . . . 1_454 ?
C3 C11 O2 Ba1 -159.3(7) . . . 1_454 ?
Ba1 O2 O2' C11 -92.5(8) 1_454 . . . ?
C11 O2 O2' Ba1 92.5(8) . . . 1_454 ?
O1 C11 O2' O2 100.1(18) . . . . ?
C3 C11 O2' O2 -95.3(17) . . . . ?
Ba1 C11 O2' O2 65.6(15) 1_454 . . . ?
O1 C11 O2' Ba1 34.5(12) . . . 1_454 ?
O2 C11 O2' Ba1 -65.6(15) . . . 1_454 ?
C3 C11 O2' Ba1 -160.9(9) . . . 1_454 ?
C9 C8 C12 O3 -135.5(8) . . . . ?
C7 C8 C12 O3 46.3(11) . . . . ?
C9 C8 C12 O4 43.2(10) . . . . ?
C7 C8 C12 O4 -135.0(8) . . . . ?
O3 C12 O4 Ba1 -109.1(8) . . . 3_457 ?
C8 C12 O4 Ba1 72.2(8) . . . 3_457 ?
Ba1 C12 O4 Ba1 -110.8(5) 2_446 . . 3_457 ?
O3 C12 O4 Ba1 1.6(9) . . . 2_446 ?
C8 C12 O4 Ba1 -177.0(5) . . . 2_446 ?
O4 C12 O3 Ba1 -115.1(12) . . . 3_456 ?
C8 C12 O3 Ba1 63.5(15) . . . 3_456 ?
Ba1 C12 O3 Ba1 -113.5(13) 2_446 . . 3_456 ?
O4 C12 O3 Ba1 -1.6(8) . . . 2_446 ?
C8 C12 O3 Ba1 177.1(6) . . . 2_446 ?
O1W O2W O2W' O2W' -158(11) 3_557 . . 3_557 ?
O3 Ba1 O1W O2W -41(10) 3_456 . . 3_557 ?
O4 Ba1 O1W O2W 107(10) 3_457 . . 3_557 ?
O1 Ba1 O1W O2W -117(10) 4_666 . . 3_557 ?
O4 Ba1 O1W O2W -89(10) 2_456 . . 3_557 ?
O1 Ba1 O1W O2W 161(10) 1_656 . . 3_557 ?
N2 Ba1 O1W O2W 34(10) . . . 3_557 ?
O2 Ba1 O1W O2W 129(10) 1_656 . . 3_557 ?
O3 Ba1 O1W O2W -151(10) 2_456 . . 3_557 ?
N1 Ba1 O1W O2W 7(11) . . . 3_557 ?
O2' Ba1 O1W O2W 122(10) 1_656 . . 3_557 ?
C11 Ba1 O1W O2W 147(10) 1_656 . . 3_557 ?
